data_7020290
loop_
_publ_author_name
'Yang, Jin'
'Wang, Lei'

_publ_section_title
;
 Synthesis and characterization of dinuclear NHC-palladium complexes and
 their applications in the Hiyama reactions of aryltrialkyoxysilanes with
 aryl chlorides.
;
_journal_issue 39
_journal_name_full 'Dalton transactions (Cambridge, England : 2003)'
_journal_page_first 12031
_journal_page_last 12037
_journal_paper_doi 10.1039/c2dt31174g
_journal_volume 41
_journal_year 2012
_chemical_formula_sum 'C48 H60 Cl4 N6 Pd2'
_chemical_formula_weight 1075.62
_chemical_name_systematic
;
?
;
_space_group_IT_number 86
_symmetry_cell_setting tetragonal
_symmetry_space_group_name_Hall '-P 4bc'
_symmetry_space_group_name_H-M 'P 42/n :2'
_atom_sites_solution_hydrogens geom
_atom_sites_solution_primary direct
_atom_sites_solution_secondary difmap
_audit_creation_method SHELXL-97
_cell_angle_alpha 90.00
_cell_angle_beta 90.00
_cell_angle_gamma 90.00
_cell_formula_units_Z 4
_cell_length_a 19.2748(5)
_cell_length_b 19.2748(5)
_cell_length_c 13.3673(6)
_cell_measurement_temperature 293(2)
_cell_volume 4966.2(3)
_computing_cell_refinement 'Bruker SMART'
_computing_data_collection 'Bruker SMART APEX II'
_computing_data_reduction 'Bruker SAINT'
_computing_structure_refinement 'SHELXL-97 (Sheldrick, 2008)'
_computing_structure_solution 'SHELXS-97 (Sheldrick, 2008)'
_diffrn_ambient_temperature 293(2)
_diffrn_measured_fraction_theta_full 0.997
_diffrn_measured_fraction_theta_max 0.997
_diffrn_measurement_device_type 'Bruker APEX II area detector'
_diffrn_measurement_method '\w scans'
_diffrn_radiation_monochromator graphite
_diffrn_radiation_source 'fine-focus sealed tube'
_diffrn_radiation_type MoK\a
_diffrn_radiation_wavelength 0.71073
_diffrn_reflns_av_R_equivalents 0.0390
_diffrn_reflns_av_sigmaI/netI 0.0603
_diffrn_reflns_limit_h_max 19
_diffrn_reflns_limit_h_min -16
_diffrn_reflns_limit_k_max 22
_diffrn_reflns_limit_k_min -18
_diffrn_reflns_limit_l_max 11
_diffrn_reflns_limit_l_min -15
_diffrn_reflns_number 9723
_diffrn_reflns_theta_full 25.00
_diffrn_reflns_theta_max 25.00
_diffrn_reflns_theta_min 3.23
_exptl_absorpt_coefficient_mu 0.978
_exptl_absorpt_correction_T_max 0.8672
_exptl_absorpt_correction_T_min 0.8285
_exptl_absorpt_correction_type multi-scan
_exptl_absorpt_process_details SADABS
_exptl_crystal_colour yellow
_exptl_crystal_density_diffrn 1.439
_exptl_crystal_density_method 'not measured'
_exptl_crystal_description block
_exptl_crystal_F_000 2200
_exptl_crystal_size_max 0.20
_exptl_crystal_size_mid 0.18
_exptl_crystal_size_min 0.15
_refine_diff_density_max 0.719
_refine_diff_density_min -0.432
_refine_diff_density_rms 0.078
_refine_ls_extinction_method none
_refine_ls_goodness_of_fit_ref 1.075
_refine_ls_hydrogen_treatment constr
_refine_ls_matrix_type full
_refine_ls_number_parameters 272
_refine_ls_number_reflns 4364
_refine_ls_number_restraints 6
_refine_ls_restrained_S_all 1.085
_refine_ls_R_factor_all 0.0898
_refine_ls_R_factor_gt 0.0504
_refine_ls_shift/su_max 0.001
_refine_ls_shift/su_mean 0.000
_refine_ls_structure_factor_coef Fsqd
_refine_ls_weighting_details 'calc w=1/[\s^2^(Fo^2^)+(0.0277P)^2^+10.6899P] where P=(Fo^2^+2Fc^2^)/3'
_refine_ls_weighting_scheme calc
_refine_ls_wR_factor_gt 0.0967
_refine_ls_wR_factor_ref 0.1110
_reflns_number_gt 2915
_reflns_number_total 4364
_reflns_threshold_expression >2sigma(I)
_cod_data_source_file c2dt31174g.txt
_cod_data_source_block 3
_cod_depositor_comments
;
The following automatic conversions were performed:

'_symmetry_cell_setting' value 'Tetragonal' changed to 'tetragonal'
according to /home/saulius/struct/CIF-dictionaries/cif_core.dic
dictionary named 'cif_core.dic' version 2.4.2 from
2011-04-26.

'_exptl_absorpt_correction_type' value 'Multi-scan'
changed to 'multi-scan' according to
/home/saulius/struct/CIF-dictionaries/cif_core.dic dictionary named
'cif_core.dic' version 2.4.2 from 2011-04-26.

Automatic conversion script
Id: cif_fix_values 1891 2012-01-12 08:04:46Z andrius 
;
_cod_original_sg_symbol_Hall -P_4bc
_cod_original_sg_symbol_H-M 'P 42/n'
_cod_database_code 7020290

loop_
_symmetry_equiv_pos_as_xyz
'x, y, z'
'-x+1/2, -y+1/2, z'
'-y, x+1/2, z+1/2'
'y+1/2, -x, z+1/2'
'-x, -y, -z'
'x-1/2, y-1/2, -z'
'y, -x-1/2, -z-1/2'
'-y-1/2, x, -z-1/2'

loop_
_atom_site_label
_atom_site_type_symbol
_atom_site_fract_x
_atom_site_fract_y
_atom_site_fract_z
_atom_site_U_iso_or_equiv
_atom_site_adp_type
_atom_site_occupancy
_atom_site_symmetry_multiplicity
_atom_site_calc_flag
_atom_site_refinement_flags
Pd1 Pd 0.42845(2) 0.58097(2) 0.20934(3) 0.03953(15) Uani 1 1 d .
N1 N 0.4064(3) 0.6874(2) 0.3681(3) 0.0446(12) Uani 1 1 d .
N2 N 0.3266(2) 0.6102(2) 0.3720(3) 0.0447(12) Uani 1 1 d .
Cl1 Cl 0.51672(9) 0.54408(11) 0.31019(13) 0.0786(6) Uani 1 1 d .
Cl2 Cl 0.33902(11) 0.62570(15) 0.11608(13) 0.1068(9) Uani 1 1 d .
C1 C 0.3863(3) 0.6278(3) 0.3254(4) 0.0387(14) Uani 1 1 d .
C2 C 0.3585(4) 0.7070(4) 0.4402(4) 0.0567(17) Uani 1 1 d .
H2 H 0.3606 0.7468 0.4795 0.068 Uiso 1 1 calc R
C3 C 0.3100(4) 0.6598(3) 0.4431(4) 0.0540(17) Uani 1 1 d .
H3 H 0.2716 0.6595 0.4850 0.065 Uiso 1 1 calc R
C4 C 0.4728(4) 0.7218(3) 0.3549(5) 0.0533(16) Uani 1 1 d .
C5 C 0.5201(4) 0.7153(4) 0.4325(5) 0.0646(19) Uani 1 1 d .
C6 C 0.5829(4) 0.7518(5) 0.4222(7) 0.086(3) Uani 1 1 d .
H6 H 0.6158 0.7480 0.4728 0.103 Uiso 1 1 calc R
C7 C 0.5979(5) 0.7921(5) 0.3421(10) 0.099(3) Uani 1 1 d .
C8 C 0.5489(6) 0.7975(4) 0.2677(8) 0.101(3) Uani 1 1 d .
H8 H 0.5583 0.8254 0.2126 0.121 Uiso 1 1 calc R
C9 C 0.4865(4) 0.7629(3) 0.2717(6) 0.070(2) Uani 1 1 d .
C10 C 0.5073(4) 0.6720(5) 0.5228(5) 0.090(3) Uani 1 1 d .
H10A H 0.4713 0.6927 0.5624 0.135 Uiso 1 1 calc R
H10B H 0.5491 0.6690 0.5616 0.135 Uiso 1 1 calc R
H10C H 0.4933 0.6263 0.5026 0.135 Uiso 1 1 calc R
C11 C 0.4350(5) 0.7715(4) 0.1882(6) 0.104(3) Uani 1 1 d .
H11A H 0.4465 0.7404 0.1346 0.156 Uiso 1 1 calc R
H11B H 0.4364 0.8184 0.1643 0.156 Uiso 1 1 calc R
H11C H 0.3893 0.7611 0.2124 0.156 Uiso 1 1 calc R
C12 C 0.6679(5) 0.8317(5) 0.3346(10) 0.167(6) Uani 1 1 d .
H12A H 0.6826 0.8456 0.4003 0.251 Uiso 1 1 calc R
H12B H 0.6621 0.8721 0.2935 0.251 Uiso 1 1 calc R
H12C H 0.7024 0.8020 0.3055 0.251 Uiso 1 1 calc R
C13 C 0.2889(3) 0.5461(3) 0.3600(4) 0.0466(15) Uani 1 1 d .
C14 C 0.3151(4) 0.4870(4) 0.4059(5) 0.0575(17) Uani 1 1 d .
C15 C 0.2793(4) 0.4253(4) 0.3941(6) 0.078(2) Uani 1 1 d .
H15 H 0.2959 0.3853 0.4248 0.094 Uiso 1 1 calc R
C16 C 0.2199(5) 0.4218(5) 0.3380(7) 0.085(3) Uani 1 1 d .
C17 C 0.1941(4) 0.4815(5) 0.2974(5) 0.080(3) Uani 1 1 d .
H17 H 0.1532 0.4793 0.2607 0.096 Uiso 1 1 calc R
C18 C 0.2267(3) 0.5459(4) 0.3088(5) 0.0577(17) Uani 1 1 d .
C19 C 0.3792(4) 0.4883(4) 0.4689(5) 0.082(2) Uani 1 1 d .
H19A H 0.3798 0.4484 0.5118 0.123 Uiso 1 1 calc R
H19B H 0.3796 0.5297 0.5089 0.123 Uiso 1 1 calc R
H19C H 0.4194 0.4877 0.4264 0.123 Uiso 1 1 calc R
C20 C 0.1944(4) 0.6101(4) 0.2701(6) 0.087(3) Uani 1 1 d .
H20A H 0.1763 0.6368 0.3248 0.131 Uiso 1 1 calc R
H20B H 0.1574 0.5983 0.2252 0.131 Uiso 1 1 calc R
H20C H 0.2286 0.6369 0.2350 0.131 Uiso 1 1 calc R
C21 C 0.1828(4) 0.3518(3) 0.3212(5) 0.136(4) Uani 1 1 d .
H21A H 0.1647 0.3352 0.3836 0.204 Uiso 1 1 calc R
H21B H 0.2153 0.3187 0.2949 0.204 Uiso 1 1 calc R
H21C H 0.1455 0.3580 0.2745 0.204 Uiso 1 1 calc R
N3 N 0.47275(19) 0.53135(18) 0.0771(2) 0.0486(13) Uani 1 1 d R
C22 C 0.52033(19) 0.57146(18) 0.0286(2) 0.145(5) Uani 1 1 d RU
H22A H 0.5590 0.5807 0.0731 0.174 Uiso 1 1 calc R
H22B H 0.4993 0.6155 0.0110 0.174 Uiso 1 1 calc R
C23 C 0.45216(19) 0.46460(18) 0.0685(2) 0.168(6) Uani 1 1 d R
H23A H 0.4019 0.4630 0.0685 0.202 Uiso 1 1 calc R
H23B H 0.4684 0.4389 0.1263 0.202 Uiso 1 1 calc R
C24 C 0.54503(19) 0.48753(18) 0.1133(3) 0.057(4) Uani 0.50 1 d PR
H24A H 0.5788 0.5194 0.1412 0.068 Uiso 0.50 1 d PR
H24B H 0.5332 0.4535 0.1640 0.068 Uiso 0.50 1 d PR
C25 C 0.4240(2) 0.54948(19) -0.0191(3) 0.071(5) Uani 0.50 1 d PR
H25A H 0.3770 0.5335 -0.0073 0.085 Uiso 0.50 1 calc PR
H25B H 0.4228 0.5992 -0.0298 0.085 Uiso 0.50 1 calc PR

loop_
_atom_site_aniso_label
_atom_site_aniso_U_11
_atom_site_aniso_U_22
_atom_site_aniso_U_33
_atom_site_aniso_U_23
_atom_site_aniso_U_13
_atom_site_aniso_U_12
Pd1 0.0398(3) 0.0519(3) 0.0268(2) -0.0123(2) 0.0002(2) 0.0069(2)
N1 0.056(3) 0.042(3) 0.035(2) -0.009(2) 0.004(2) 0.016(3)
N2 0.049(3) 0.052(3) 0.033(2) -0.009(2) 0.001(2) 0.014(3)
Cl1 0.0564(11) 0.1163(16) 0.0631(11) -0.0051(11) -0.0071(9) 0.0421(11)
Cl2 0.0784(14) 0.196(3) 0.0459(10) -0.0038(13) -0.0245(10) 0.0406(16)
C1 0.039(3) 0.051(4) 0.026(3) -0.001(3) 0.002(2) 0.014(3)
C2 0.073(5) 0.055(4) 0.042(3) -0.020(3) 0.008(3) 0.021(4)
C3 0.061(4) 0.058(4) 0.043(3) -0.012(3) 0.015(3) 0.014(4)
C4 0.063(4) 0.042(4) 0.054(4) -0.009(3) 0.010(3) 0.008(3)
C5 0.060(5) 0.068(5) 0.066(4) -0.017(4) 0.013(4) 0.000(4)
C6 0.068(5) 0.086(6) 0.105(7) -0.042(5) 0.008(5) -0.012(5)
C7 0.071(6) 0.064(6) 0.162(11) -0.037(7) 0.043(7) -0.014(5)
C8 0.131(9) 0.048(5) 0.123(8) -0.005(5) 0.065(7) -0.001(6)
C9 0.091(6) 0.045(4) 0.074(5) -0.003(4) 0.028(5) 0.010(4)
C10 0.084(6) 0.133(8) 0.053(4) -0.005(5) -0.011(4) 0.004(5)
C11 0.143(8) 0.087(6) 0.082(6) 0.029(5) 0.014(6) 0.039(6)
C12 0.115(8) 0.111(8) 0.276(16) -0.073(9) 0.096(10) -0.050(7)
C13 0.043(4) 0.061(4) 0.035(3) -0.009(3) 0.013(3) 0.011(3)
C14 0.059(4) 0.062(5) 0.052(4) -0.011(3) 0.010(3) 0.012(4)
C15 0.073(5) 0.058(5) 0.104(6) -0.005(4) 0.025(5) 0.006(5)
C16 0.071(6) 0.076(6) 0.107(7) -0.042(5) 0.038(5) -0.004(5)
C17 0.044(4) 0.134(8) 0.062(4) -0.043(5) 0.012(4) -0.009(5)
C18 0.041(4) 0.079(5) 0.053(4) -0.016(4) 0.009(3) 0.007(4)
C19 0.087(6) 0.084(6) 0.075(5) 0.014(4) -0.003(4) 0.017(5)
C20 0.052(4) 0.125(7) 0.085(6) -0.004(5) -0.008(4) 0.015(5)
C21 0.096(7) 0.119(8) 0.192(11) -0.071(8) 0.055(7) -0.038(6)
N3 0.055(3) 0.054(3) 0.037(3) -0.023(2) 0.016(2) -0.015(3)
C22 0.221(10) 0.079(6) 0.135(7) -0.056(5) 0.138(8) -0.048(7)
C23 0.275(15) 0.060(6) 0.171(10) -0.051(6) 0.176(10) -0.054(7)
C24 0.052(8) 0.082(9) 0.036(6) -0.021(6) -0.003(6) 0.028(7)
C25 0.062(9) 0.115(12) 0.035(6) -0.024(7) -0.003(6) 0.056(9)

loop_
_atom_type_symbol
_atom_type_description
_atom_type_scat_dispersion_real
_atom_type_scat_dispersion_imag
_atom_type_scat_source
C C 0.0033 0.0016 'International Tables Vol C Tables 4.2.6.8 and 6.1.1.4'
H H 0.0000 0.0000 'International Tables Vol C Tables 4.2.6.8 and 6.1.1.4'
N N 0.0061 0.0033 'International Tables Vol C Tables 4.2.6.8 and 6.1.1.4'
Cl Cl 0.1484 0.1585 'International Tables Vol C Tables 4.2.6.8 and 6.1.1.4'
Pd Pd -0.9988 1.0072 'International Tables Vol C Tables 4.2.6.8 and 6.1.1.4'

loop_
_geom_angle_atom_site_label_1
_geom_angle_atom_site_label_2
_geom_angle_atom_site_label_3
_geom_angle
_geom_angle_site_symmetry_1
_geom_angle_site_symmetry_3
C1 Pd1 N3 177.90(19) . .
C1 Pd1 Cl1 89.14(16) . .
N3 Pd1 Cl1 92.88(12) . .
C1 Pd1 Cl2 86.90(16) . .
N3 Pd1 Cl2 91.05(12) . .
Cl1 Pd1 Cl2 175.42(8) . .
C1 N1 C2 109.7(5) . .
C1 N1 C4 126.5(5) . .
C2 N1 C4 123.1(5) . .
C1 N2 C3 109.8(5) . .
C1 N2 C13 126.3(5) . .
C3 N2 C13 123.5(5) . .
N1 C1 N2 105.4(5) . .
N1 C1 Pd1 127.5(4) . .
N2 C1 Pd1 126.8(4) . .
C3 C2 N1 107.9(5) . .
C2 C3 N2 107.2(5) . .
C5 C4 C9 121.7(7) . .
C5 C4 N1 116.6(6) . .
C9 C4 N1 121.6(6) . .
C4 C5 C6 116.5(7) . .
C4 C5 C10 123.3(7) . .
C6 C5 C10 120.2(7) . .
C7 C6 C5 123.3(9) . .
C6 C7 C8 117.9(9) . .
C6 C7 C12 121.2(12) . .
C8 C7 C12 120.9(12) . .
C9 C8 C7 122.4(9) . .
C8 C9 C4 118.2(8) . .
C8 C9 C11 119.7(8) . .
C4 C9 C11 122.1(7) . .
C18 C13 C14 122.2(7) . .
C18 C13 N2 119.6(6) . .
C14 C13 N2 118.1(6) . .
C15 C14 C13 118.2(7) . .
C15 C14 C19 119.4(7) . .
C13 C14 C19 122.4(7) . .
C16 C15 C14 121.4(8) . .
C17 C16 C15 118.7(8) . .
C17 C16 C21 120.7(9) . .
C15 C16 C21 120.6(9) . .
C16 C17 C18 122.8(7) . .
C13 C18 C17 116.5(7) . .
C13 C18 C20 122.4(7) . .
C17 C18 C20 121.1(7) . .
C23 N3 C22 134.2 . .
C23 N3 C25 88.2 . .
C22 N3 C25 83.74(7) . .
C23 N3 C24 78.0 . .
C22 N3 C24 82.28(5) . .
C25 N3 C24 143.4 . .
C23 N3 Pd1 111.77(10) . .
C22 N3 Pd1 113.55(9) . .
C25 N3 Pd1 108.64(12) . .
C24 N3 Pd1 107.92(11) . .
N3 C22 C23 111.7(3) . 5_665
N3 C23 C22 113.2(3) . 5_665
C25 C24 N3 108.0(3) 5_665 .
C24 C25 N3 108.5(3) 5_665 .

loop_
_geom_bond_atom_site_label_1
_geom_bond_atom_site_label_2
_geom_bond_distance
_geom_bond_site_symmetry_2
Pd1 C1 1.970(5) .
Pd1 N3 2.184(3) .
Pd1 Cl1 2.2842(17) .
Pd1 Cl2 2.2954(19) .
N1 C1 1.341(7) .
N1 C2 1.386(7) .
N1 C4 1.453(8) .
N2 C1 1.351(7) .
N2 C3 1.386(7) .
N2 C13 1.442(7) .
C2 C3 1.305(8) .
C4 C5 1.387(9) .
C4 C9 1.391(9) .
C5 C6 1.406(10) .
C5 C10 1.488(10) .
C6 C7 1.354(13) .
C7 C8 1.376(13) .
C7 C12 1.553(11) .
C8 C9 1.375(11) .
C9 C11 1.503(11) .
C13 C18 1.382(8) .
C13 C14 1.388(8) .
C14 C15 1.385(9) .
C14 C19 1.495(9) .
C15 C16 1.371(11) .
C16 C17 1.365(11) .
C16 C21 1.542(9) .
C17 C18 1.399(10) .
C18 C20 1.479(9) .
N3 C23 1.3514 .
N3 C22 1.3634 .
N3 C25 1.6299(10) .
N3 C24 1.6996(15) .
C22 C23 1.564(5) 5_665
C23 C22 1.565(5) 5_665
C24 C25 1.565(7) 5_665
C25 C24 1.565(8) 5_665
